data_4121001
loop_
_publ_author_name
'Marc D. Walter'
'Peter S. White'
'Cynthia K. Schauer'
'Maurice Brookhart'

_publ_section_title
;
 Stability and Dynamic Processes in 16VE Iridium(III) Ethyl Hydride and
 Rhodium(I) \s-Ethane Complexes: Experimental and Computational Studies
;
_journal_name_full 'Journal of the American Chemical Society'
_journal_page_first 15933
_journal_page_last 15947
_journal_paper_doi 10.1021/ja4079539
_journal_volume 135
_journal_year 2013
_chemical_formula_sum 'C23 H44 N O2 P2 Rh'
_chemical_formula_weight 531.44
_chemical_name_systematic
;
 ?
;
_space_group_IT_number 2
_symmetry_cell_setting triclinic
_symmetry_space_group_name_Hall '-P 1'
_symmetry_space_group_name_H-M 'P -1'
_atom_sites_solution_hydrogens geom
_atom_sites_solution_primary direct
_atom_sites_solution_secondary difmap
_audit_creation_method SHELXL-97
_cell_angle_alpha 100.065(2)
_cell_angle_beta 96.798(2)
_cell_angle_gamma 105.223(2)
_cell_formula_units_Z 2
_cell_length_a 8.3366(3)
_cell_length_b 12.2975(4)
_cell_length_c 13.5277(5)
_cell_measurement_reflns_used 5852
_cell_measurement_temperature 100(2)
_cell_measurement_theta_max 66.04
_cell_measurement_theta_min 3.37
_cell_volume 1297.75(8)
_computing_cell_refinement 'Bruker SAINT'
_computing_data_collection 'Bruker APEX2'
_computing_data_reduction 'Bruker SAINT'
_computing_molecular_graphics 'Bruker SHELXTL'
_computing_publication_material 'Bruker SHELXTL'
_computing_structure_refinement 'SHELXL-97 (Sheldrick, 2008)'
_computing_structure_solution 'SHELXS-97 (Sheldrick, 2008)'
_diffrn_ambient_temperature 100(2)
_diffrn_measured_fraction_theta_full 0.964
_diffrn_measured_fraction_theta_max 0.964
_diffrn_measurement_device_type 'Bruker APEX-II CCD'
_diffrn_measurement_method '\f and \w scans'
_diffrn_radiation_monochromator graphite
_diffrn_radiation_source 'fine-focus sealed tube'
_diffrn_radiation_type CuK\a
_diffrn_radiation_wavelength 1.54178
_diffrn_reflns_av_R_equivalents 0.0383
_diffrn_reflns_av_sigmaI/netI 0.0317
_diffrn_reflns_limit_h_max 9
_diffrn_reflns_limit_h_min -9
_diffrn_reflns_limit_k_max 14
_diffrn_reflns_limit_k_min -14
_diffrn_reflns_limit_l_max 15
_diffrn_reflns_limit_l_min -15
_diffrn_reflns_number 17811
_diffrn_reflns_theta_full 66.58
_diffrn_reflns_theta_max 66.58
_diffrn_reflns_theta_min 3.37
_diffrn_standards_number 0
_exptl_absorpt_coefficient_mu 6.617
_exptl_absorpt_correction_T_max 0.516
_exptl_absorpt_correction_T_min 0.426
_exptl_absorpt_correction_type multi-scan
_exptl_absorpt_process_details SADABS
_exptl_crystal_colour red
_exptl_crystal_density_diffrn 1.360
_exptl_crystal_description block
_exptl_crystal_F_000 560
_exptl_crystal_size_max 0.15
_exptl_crystal_size_mid 0.15
_exptl_crystal_size_min 0.10
_refine_diff_density_max 0.500
_refine_diff_density_min -0.404
_refine_diff_density_rms 0.071
_refine_ls_extinction_method none
_refine_ls_goodness_of_fit_ref 1.038
_refine_ls_hydrogen_treatment constr
_refine_ls_matrix_type full
_refine_ls_number_parameters 307
_refine_ls_number_reflns 4410
_refine_ls_number_restraints 0
_refine_ls_restrained_S_all 1.038
_refine_ls_R_factor_all 0.0325
_refine_ls_R_factor_gt 0.0283
_refine_ls_shift/su_max 0.000
_refine_ls_shift/su_mean 0.000
_refine_ls_structure_factor_coef Fsqd
_refine_ls_weighting_details 'calc w=1/[\s^2^(Fo^2^)+(0.0426P)^2^+0.4145P] where P=(Fo^2^+2Fc^2^)/3'
_refine_ls_weighting_scheme calc
_refine_ls_wR_factor_gt 0.0698
_refine_ls_wR_factor_ref 0.0716
_reflns_number_gt 3987
_reflns_number_total 4410
_reflns_threshold_expression >2sigma(I)
_cod_data_source_file ja4079539_si_002.cif
_cod_data_source_block shelxl
_cod_database_code 4121001

loop_
_symmetry_equiv_pos_as_xyz
'x, y, z'
'-x, -y, -z'

loop_
_atom_site_label
_atom_site_type_symbol
_atom_site_fract_x
_atom_site_fract_y
_atom_site_fract_z
_atom_site_U_iso_or_equiv
_atom_site_adp_type
_atom_site_occupancy
_atom_site_symmetry_multiplicity
_atom_site_calc_flag
_atom_site_refinement_flags
_atom_site_disorder_assembly
_atom_site_disorder_group
C1 C 0.5979(3) 0.5712(2) 0.2914(2) 0.0246(6) Uani 1 1 d . . .
C2 C 0.4700(4) 0.5864(3) 0.2081(3) 0.0459(9) Uani 1 1 d . . .
H2A H 0.4329 0.6538 0.2335 0.069 Uiso 1 1 calc R . .
H2B H 0.3725 0.5174 0.1891 0.069 Uiso 1 1 calc R . .
H2C H 0.5228 0.5980 0.1482 0.069 Uiso 1 1 calc R . .
C3 C 0.5139(4) 0.5567(3) 0.3850(3) 0.0395(8) Uani 1 1 d . . .
H3A H 0.5966 0.5523 0.4409 0.059 Uiso 1 1 calc R . .
H3B H 0.4196 0.4856 0.3679 0.059 Uiso 1 1 calc R . .
H3C H 0.4717 0.6229 0.4061 0.059 Uiso 1 1 calc R . .
C4 C 0.7510(4) 0.6781(2) 0.3211(2) 0.0307(7) Uani 1 1 d . . .
H4A H 0.7983 0.6931 0.2602 0.046 Uiso 1 1 calc R . .
H4B H 0.8365 0.6652 0.3703 0.046 Uiso 1 1 calc R . .
H4C H 0.7164 0.7447 0.3519 0.046 Uiso 1 1 calc R . .
C5 C 0.8065(4) 0.4456(3) 0.1635(2) 0.0323(7) Uani 1 1 d . . .
C6 C 0.7494(5) 0.4937(4) 0.0725(3) 0.0560(11) Uani 1 1 d . . .
H6A H 0.7635 0.5763 0.0950 0.084 Uiso 1 1 calc R . .
H6B H 0.6304 0.4534 0.0447 0.084 Uiso 1 1 calc R . .
H6C H 0.8180 0.4820 0.0198 0.084 Uiso 1 1 calc R . .
C7 C 0.8127(5) 0.3219(3) 0.1267(3) 0.0581(11) Uani 1 1 d . . .
H7A H 0.7006 0.2735 0.0911 0.087 Uiso 1 1 calc R . .
H7B H 0.8473 0.2915 0.1854 0.087 Uiso 1 1 calc R . .
H7C H 0.8941 0.3216 0.0801 0.087 Uiso 1 1 calc R . .
C8 C 0.9841(4) 0.5186(3) 0.2161(3) 0.0489(10) Uani 1 1 d . . .
H8A H 1.0625 0.5163 0.1677 0.073 Uiso 1 1 calc R . .
H8B H 1.0198 0.4879 0.2743 0.073 Uiso 1 1 calc R . .
H8C H 0.9839 0.5986 0.2399 0.073 Uiso 1 1 calc R . .
C9 C 0.7313(3) 0.3452(2) 0.4050(2) 0.0227(6) Uani 1 1 d . . .
C10 C 0.8315(4) 0.3465(2) 0.4938(2) 0.0244(6) Uani 1 1 d . . .
H10 H 0.9288 0.4096 0.5229 0.029 Uiso 1 1 calc R . .
C11 C 0.7866(4) 0.2535(2) 0.5395(2) 0.0264(6) Uani 1 1 d . . .
H11 H 0.8532 0.2526 0.6013 0.032 Uiso 1 1 calc R . .
C12 C 0.6452(4) 0.1614(2) 0.4958(2) 0.0255(6) Uani 1 1 d . . .
H12 H 0.6136 0.0965 0.5260 0.031 Uiso 1 1 calc R . .
C13 C 0.5520(4) 0.1675(2) 0.4066(2) 0.0237(6) Uani 1 1 d . A .
C14 C 0.0921(4) 0.0860(3) 0.3117(2) 0.0291(7) Uani 1 1 d . . .
C15 C -0.0627(8) 0.0490(8) 0.2161(5) 0.039(2) Uani 0.526(10) 1 d P A 1
H15A H -0.1671 0.0528 0.2412 0.058 Uiso 0.526(10) 1 calc PR A 1
H15B H -0.0762 -0.0300 0.1797 0.058 Uiso 0.526(10) 1 calc PR A 1
H15C H -0.0384 0.1017 0.1697 0.058 Uiso 0.526(10) 1 calc PR A 1
C16 C 0.1024(11) 0.2031(7) 0.3662(7) 0.046(2) Uani 0.526(10) 1 d P A 1
H16A H 0.1194 0.2559 0.3194 0.069 Uiso 0.526(10) 1 calc PR A 1
H16B H 0.1973 0.2292 0.4233 0.069 Uiso 0.526(10) 1 calc PR A 1
H16C H -0.0027 0.2019 0.3922 0.069 Uiso 0.526(10) 1 calc PR A 1
C17 C 0.0149(18) -0.0246(11) 0.3411(8) 0.036(2) Uani 0.526(10) 1 d P A 1
H17A H -0.0699 -0.0144 0.3835 0.053 Uiso 0.526(10) 1 calc PR A 1
H17B H 0.1027 -0.0477 0.3797 0.053 Uiso 0.526(10) 1 calc PR A 1
H17C H -0.0390 -0.0845 0.2796 0.053 Uiso 0.526(10) 1 calc PR A 1
C15' C -0.0212(9) 0.1313(8) 0.2492(6) 0.036(2) Uani 0.474(10) 1 d P A 2
H15D H -0.1149 0.1400 0.2843 0.053 Uiso 0.474(10) 1 calc PR A 2
H15E H -0.0658 0.0775 0.1831 0.053 Uiso 0.474(10) 1 calc PR A 2
H15F H 0.0416 0.2065 0.2386 0.053 Uiso 0.474(10) 1 calc PR A 2
C16' C 0.1635(10) 0.1822(6) 0.4183(7) 0.033(2) Uani 0.474(10) 1 d P A 2
H16D H 0.2313 0.2543 0.4045 0.050 Uiso 0.474(10) 1 calc PR A 2
H16E H 0.2335 0.1538 0.4650 0.050 Uiso 0.474(10) 1 calc PR A 2
H16F H 0.0683 0.1962 0.4493 0.050 Uiso 0.474(10) 1 calc PR A 2
C17' C 0.044(2) -0.0016(13) 0.3794(9) 0.036(3) Uani 0.474(10) 1 d P A 2
H17D H -0.0631 0.0016 0.4014 0.053 Uiso 0.474(10) 1 calc PR A 2
H17E H 0.1324 0.0172 0.4393 0.053 Uiso 0.474(10) 1 calc PR A 2
H17F H 0.0309 -0.0794 0.3406 0.053 Uiso 0.474(10) 1 calc PR A 2
C18 C 0.2825(4) -0.0417(2) 0.1701(2) 0.0277(6) Uani 1 1 d . . .
C19 C 0.1628(7) -0.0528(3) 0.0725(3) 0.0774(17) Uani 1 1 d . A .
H19A H 0.1710 -0.1165 0.0204 0.116 Uiso 1 1 calc R . .
H19B H 0.1933 0.0192 0.0482 0.116 Uiso 1 1 calc R . .
H19C H 0.0468 -0.0684 0.0859 0.116 Uiso 1 1 calc R . .
C20 C 0.4605(6) -0.0254(4) 0.1483(5) 0.092(2) Uani 1 1 d . A .
H20A H 0.5362 -0.0227 0.2104 0.138 Uiso 1 1 calc R . .
H20B H 0.4982 0.0470 0.1254 0.138 Uiso 1 1 calc R . .
H20C H 0.4621 -0.0900 0.0949 0.138 Uiso 1 1 calc R . .
C21 C 0.2308(5) -0.1518(3) 0.2098(3) 0.0452(9) Uani 1 1 d . A .
H21A H 0.1111 -0.1696 0.2157 0.068 Uiso 1 1 calc R . .
H21B H 0.2988 -0.1413 0.2768 0.068 Uiso 1 1 calc R . .
H21C H 0.2491 -0.2156 0.1623 0.068 Uiso 1 1 calc R . .
C22 C 0.2751(4) 0.2678(3) 0.1010(2) 0.0312(7) Uani 1 1 d . A .
H22A H 0.1632 0.2134 0.0994 0.037 Uiso 1 1 calc R . .
H22B H 0.2609 0.3461 0.1093 0.037 Uiso 1 1 calc R . .
C23 C 0.3280(5) 0.2384(4) -0.0005(3) 0.0564(11) Uani 1 1 d . . .
H23A H 0.4352 0.2944 -0.0022 0.085 Uiso 1 1 calc R . .
H23B H 0.2413 0.2410 -0.0550 0.085 Uiso 1 1 calc R . .
H23C H 0.3419 0.1608 -0.0105 0.085 Uiso 1 1 calc R . .
N1 N 0.5916(3) 0.25725(18) 0.36047(17) 0.0204(5) Uani 1 1 d . A .
O1 O 0.7719(2) 0.43374(15) 0.35709(14) 0.0245(4) Uani 1 1 d . . .
O2 O 0.4123(2) 0.07984(16) 0.36213(15) 0.0269(4) Uani 1 1 d . . .
P1 P 0.64234(8) 0.43073(6) 0.24820(5) 0.01973(15) Uani 1 1 d . A .
P2 P 0.29104(8) 0.09547(6) 0.25783(5) 0.01960(15) Uani 1 1 d . A .
Rh01 Rh 0.43976(2) 0.263511(16) 0.230538(15) 0.01942(8) Uani 1 1 d . . .

loop_
_atom_site_aniso_label
_atom_site_aniso_U_11
_atom_site_aniso_U_22
_atom_site_aniso_U_33
_atom_site_aniso_U_23
_atom_site_aniso_U_13
_atom_site_aniso_U_12
C1 0.0213(15) 0.0232(14) 0.0323(17) 0.0100(12) 0.0059(12) 0.0084(11)
C2 0.0289(19) 0.0407(18) 0.068(3) 0.0228(18) -0.0097(16) 0.0110(15)
C3 0.041(2) 0.0264(15) 0.055(2) 0.0067(15) 0.0284(17) 0.0097(14)
C4 0.0270(17) 0.0280(15) 0.0384(18) 0.0115(13) 0.0078(13) 0.0065(13)
C5 0.0150(15) 0.0473(18) 0.0248(16) -0.0059(13) 0.0039(12) 0.0011(13)
C6 0.050(2) 0.087(3) 0.0229(19) 0.0110(18) 0.0109(16) 0.006(2)
C7 0.031(2) 0.065(2) 0.069(3) -0.018(2) 0.0159(18) 0.0151(18)
C8 0.0174(18) 0.073(3) 0.038(2) -0.0134(17) 0.0061(14) -0.0017(16)
C9 0.0231(15) 0.0202(13) 0.0229(15) -0.0011(11) -0.0003(11) 0.0089(11)
C10 0.0228(15) 0.0212(13) 0.0249(15) 0.0009(11) -0.0057(11) 0.0060(11)
C11 0.0280(16) 0.0301(15) 0.0205(15) 0.0040(12) -0.0046(11) 0.0122(12)
C12 0.0283(16) 0.0232(14) 0.0230(15) 0.0046(11) -0.0021(11) 0.0071(12)
C13 0.0242(16) 0.0213(13) 0.0220(15) -0.0005(11) -0.0026(11) 0.0069(11)
C14 0.0276(17) 0.0349(16) 0.0286(17) 0.0085(13) 0.0087(13) 0.0125(13)
C15 0.018(3) 0.055(5) 0.041(4) 0.009(4) 0.001(3) 0.010(3)
C16 0.039(4) 0.053(4) 0.042(5) -0.008(4) 0.010(4) 0.018(4)
C17 0.040(6) 0.032(5) 0.031(7) 0.003(5) 0.010(5) 0.003(4)
C15' 0.023(4) 0.048(6) 0.044(5) 0.020(4) 0.009(3) 0.016(4)
C16' 0.025(4) 0.030(4) 0.039(5) -0.007(3) 0.010(3) 0.005(3)
C17' 0.038(7) 0.047(8) 0.024(7) 0.008(6) 0.010(5) 0.013(5)
C18 0.0359(18) 0.0214(13) 0.0240(16) -0.0017(11) 0.0009(12) 0.0114(12)
C19 0.157(5) 0.0293(18) 0.031(2) -0.0121(15) -0.037(2) 0.038(2)
C20 0.063(3) 0.047(2) 0.154(5) -0.031(3) 0.061(3) 0.010(2)
C21 0.078(3) 0.0244(15) 0.0344(19) 0.0048(14) 0.0018(17) 0.0204(16)
C22 0.0318(17) 0.0305(15) 0.0270(17) 0.0004(12) -0.0111(12) 0.0127(13)
C23 0.036(2) 0.092(3) 0.0227(18) 0.0167(18) -0.0067(14) -0.011(2)
N1 0.0208(12) 0.0209(11) 0.0175(12) 0.0009(9) -0.0028(9) 0.0071(9)
O1 0.0241(11) 0.0213(9) 0.0232(10) 0.0039(8) -0.0060(8) 0.0034(8)
O2 0.0274(11) 0.0218(9) 0.0245(11) 0.0046(8) -0.0088(8) 0.0013(8)
P1 0.0157(4) 0.0250(3) 0.0181(4) 0.0046(3) 0.0006(3) 0.0061(3)
P2 0.0182(4) 0.0198(3) 0.0180(3) 0.0004(3) -0.0028(3) 0.0058(3)
Rh01 0.01776(12) 0.02157(11) 0.01675(12) 0.00124(8) -0.00311(7) 0.00654(8)

loop_
_atom_type_symbol
_atom_type_description
_atom_type_scat_dispersion_real
_atom_type_scat_dispersion_imag
_atom_type_scat_source
C C 0.0181 0.0091 'International Tables Vol C Tables 4.2.6.8 and 6.1.1.4'
H H 0.0000 0.0000 'International Tables Vol C Tables 4.2.6.8 and 6.1.1.4'
N N 0.0311 0.0180 'International Tables Vol C Tables 4.2.6.8 and 6.1.1.4'
O O 0.0492 0.0322 'International Tables Vol C Tables 4.2.6.8 and 6.1.1.4'
P P 0.2955 0.4335 'International Tables Vol C Tables 4.2.6.8 and 6.1.1.4'
Rh Rh 0.0927 3.6045 'International Tables Vol C Tables 4.2.6.8 and 6.1.1.4'

loop_
_geom_angle_atom_site_label_1
_geom_angle_atom_site_label_2
_geom_angle_atom_site_label_3
_geom_angle
C4 C1 C2 109.9(2)
C4 C1 C3 108.8(3)
C2 C1 C3 108.4(3)
C4 C1 P1 116.1(2)
C2 C1 P1 108.5(2)
C3 C1 P1 104.77(19)
C8 C5 C7 107.8(3)
C8 C5 C6 109.7(3)
C7 C5 C6 110.1(3)
C8 C5 P1 115.2(2)
C7 C5 P1 104.2(2)
C6 C5 P1 109.7(2)
O1 C9 N1 116.8(2)
O1 C9 C10 120.0(2)
N1 C9 C10 123.1(3)
C9 C10 C11 118.1(3)
C10 C11 C12 120.4(3)
C13 C12 C11 117.5(3)
N1 C13 O2 117.2(2)
N1 C13 C12 123.6(3)
O2 C13 C12 119.2(2)
C15' C14 C16 71.9(5)
C15' C14 C17 116.8(7)
C16 C14 C17 126.9(7)
C15' C14 C17' 127.7(7)
C16 C14 C17' 110.6(7)
C17 C14 C17' 20.4(4)
C15' C14 C15 36.6(4)
C16 C14 C15 107.3(5)
C17 C14 C15 88.0(6)
C17' C14 C15 105.7(6)
C15' C14 C16' 106.0(5)
C16 C14 C16' 34.4(4)
C17 C14 C16' 105.8(6)
C17' C14 C16' 85.7(6)
C15 C14 C16' 139.2(4)
C15' C14 P2 109.7(3)
C16 C14 P2 107.4(3)
C17 C14 P2 115.9(6)
C17' C14 P2 118.0(7)
C15 C14 P2 107.3(3)
C16' C14 P2 100.8(3)
C20 C18 C21 108.1(3)
C20 C18 C19 109.7(4)
C21 C18 C19 109.4(3)
C20 C18 P2 105.0(2)
C21 C18 P2 116.9(2)
C19 C18 P2 107.6(2)
C23 C22 Rh01 116.5(2)
C13 N1 C9 117.3(2)
C13 N1 Rh01 121.32(18)
C9 N1 Rh01 121.38(18)
C9 O1 P1 118.83(17)
C13 O2 P2 117.90(17)
O1 P1 C1 97.56(11)
O1 P1 C5 97.16(12)
C1 P1 C5 111.36(14)
O1 P1 Rh01 101.98(7)
C1 P1 Rh01 120.18(9)
C5 P1 Rh01 121.22(10)
O2 P2 C18 98.10(12)
O2 P2 C14 97.86(12)
C18 P2 C14 112.27(14)
O2 P2 Rh01 102.69(7)
C18 P2 Rh01 119.66(10)
C14 P2 Rh01 119.82(10)
N1 Rh01 C22 177.43(11)
N1 Rh01 P2 80.72(6)
C22 Rh01 P2 97.50(9)
N1 Rh01 P1 80.90(6)
C22 Rh01 P1 100.87(9)
P2 Rh01 P1 161.62(3)

loop_
_geom_bond_atom_site_label_1
_geom_bond_atom_site_label_2
_geom_bond_distance
C1 C4 1.527(4)
C1 C2 1.528(4)
C1 C3 1.533(4)
C1 P1 1.870(3)
C5 C8 1.527(4)
C5 C7 1.532(5)
C5 C6 1.534(5)
C5 P1 1.880(3)
C9 O1 1.351(3)
C9 N1 1.354(3)
C9 C10 1.375(4)
C10 C11 1.381(4)
C11 C12 1.387(4)
C12 C13 1.380(4)
C13 N1 1.347(3)
C13 O2 1.352(3)
C14 C15' 1.473(7)
C14 C16 1.474(8)
C14 C17 1.489(14)
C14 C17' 1.539(16)
C14 C15 1.623(7)
C14 C16' 1.632(8)
C14 P2 1.873(3)
C18 C20 1.516(5)
C18 C21 1.520(4)
C18 C19 1.520(5)
C18 P2 1.864(3)
C22 C23 1.505(5)
C22 Rh01 2.112(3)
N1 Rh01 2.066(2)
O1 P1 1.7092(19)
O2 P2 1.7057(19)
P1 Rh01 2.2465(7)
P2 Rh01 2.2301(7)
